data_1568178
loop_
_publ_author_name
'Thangavadivale, Vargini G.'
'Tendera, Lukas'
'Bertermann, R&#xfc;diger'
'Radius, Udo'
'Beweries, Torsten'
'Perutz, Robin N.'

_publ_section_title
;
 Solution and solid-state studies of hydrogen and halogen bonding with
 N-heterocyclic carbene supported nickel(II) fluoride complexes.
;
_journal_issue 0
_journal_name_full 'Faraday discussions'
_journal_page_first 62
_journal_page_last 76
_journal_paper_doi 10.1039/d2fd00171c
_journal_volume 244
_journal_year 2023
_chemical_formula_moiety 'C28 H40 F6 N4 Ni, 0.5(C6 H14)'
_chemical_formula_sum 'C31 H47 F6 N4 Ni'
_chemical_formula_weight 648.43
_space_group_crystal_system triclinic
_space_group_IT_number 2
_space_group_name_Hall '-P 1'
_space_group_name_H-M_alt 'P -1'
_atom_sites_solution_hydrogens geom
_audit_creation_method SHELXL-2018/3
_audit_update_record
;
2022-10-21 deposited with the CCDC.	2022-12-20 downloaded from the CCDC.
;
_cell_angle_alpha 102.524(2)
_cell_angle_beta 91.226(2)
_cell_angle_gamma 93.168(2)
_cell_formula_units_Z 2
_cell_length_a 11.3574(3)
_cell_length_b 11.4628(3)
_cell_length_c 12.8226(3)
_cell_measurement_reflns_used 12879
_cell_measurement_temperature 100.00(10)
_cell_measurement_theta_max 30.6480
_cell_measurement_theta_min 2.1360
_cell_volume 1626.18(7)
_computing_cell_refinement 'CrysAlisPro 1.171.40.45a (Rigaku OD, 2019)'
_computing_data_collection 'CrysAlisPro 1.171.40.45a (Rigaku OD, 2019)'
_computing_data_reduction 'CrysAlisPro 1.171.40.45a (Rigaku OD, 2019)'
_computing_molecular_graphics 'Olex2 (Dolomanov et al., 2009)'
_computing_publication_material 'Olex2 (Dolomanov et al., 2009)'
_computing_structure_refinement 'SHELXL-2018/3 (Sheldrick, 2018)'
_computing_structure_solution 'SHELXT 2014/5 (Sheldrick, 2014)'
_diffrn_ambient_temperature 100.00(10)
_diffrn_detector 'CCD plate'
_diffrn_detector_area_resol_mean 10.0000
_diffrn_detector_type HyPix
_diffrn_measured_fraction_theta_full 1.000
_diffrn_measured_fraction_theta_max 1.000
_diffrn_measurement_device 'four-circle diffractometer'
_diffrn_measurement_device_type 'XtaLAB Synergy, Dualflex, HyPix'
_diffrn_radiation_monochromator mirror
_diffrn_radiation_probe x-ray
_diffrn_radiation_type 'Mo K\a'
_diffrn_radiation_wavelength 0.71073
_diffrn_reflns_av_R_equivalents 0.0341
_diffrn_reflns_av_unetI/netI 0.0333
_diffrn_reflns_Laue_measured_fraction_full 1.000
_diffrn_reflns_Laue_measured_fraction_max 1.000
_diffrn_reflns_limit_h_max 14
_diffrn_reflns_limit_h_min -14
_diffrn_reflns_limit_k_max 14
_diffrn_reflns_limit_k_min -14
_diffrn_reflns_limit_l_max 16
_diffrn_reflns_limit_l_min -16
_diffrn_reflns_number 21609
_diffrn_reflns_point_group_measured_fraction_full 1.000
_diffrn_reflns_point_group_measured_fraction_max 1.000
_diffrn_reflns_theta_full 26.000
_diffrn_reflns_theta_max 26.372
_diffrn_reflns_theta_min 2.163
_diffrn_source 'micro-focus sealed X-ray tube'
_diffrn_source_type 'PhotonJet (Mo) X-ray Source'
_exptl_absorpt_coefficient_mu 0.657
_exptl_absorpt_correction_T_max 1.000
_exptl_absorpt_correction_T_min 0.395
_exptl_absorpt_correction_type gaussian
_exptl_absorpt_process_details
;
CrysAlisPro 1.171.40.49a (Rigaku Oxford Diffraction, 2019)
Numerical absorption correction based on gaussian integration over
			a multifaceted crystal model
Empirical absorption correction using spherical harmonics,
 implemented in SCALE3 ABSPACK scaling algorithm.
;
_exptl_crystal_colour yellow
_exptl_crystal_density_diffrn 1.324
_exptl_crystal_description block
_exptl_crystal_F_000 686
_exptl_crystal_size_max 0.331
_exptl_crystal_size_mid 0.150
_exptl_crystal_size_min 0.124
_refine_diff_density_max 1.224
_refine_diff_density_min -0.461
_refine_diff_density_rms 0.063
_refine_ls_extinction_method none
_refine_ls_goodness_of_fit_ref 1.056
_refine_ls_hydrogen_treatment constr
_refine_ls_matrix_type full
_refine_ls_number_parameters 392
_refine_ls_number_reflns 6645
_refine_ls_number_restraints 0
_refine_ls_restrained_S_all 1.056
_refine_ls_R_factor_all 0.0434
_refine_ls_R_factor_gt 0.0374
_refine_ls_shift/su_max 0.001
_refine_ls_shift/su_mean 0.000
_refine_ls_structure_factor_coef Fsqd
_refine_ls_weighting_details 'w=1/[\s^2^(Fo^2^)+(0.0497P)^2^+1.0326P] where P=(Fo^2^+2Fc^2^)/3'
_refine_ls_weighting_scheme calc
_refine_ls_wR_factor_gt 0.0970
_refine_ls_wR_factor_ref 0.1007
_reflns_Friedel_coverage 0.000
_reflns_number_gt 5862
_reflns_number_total 6645
_reflns_threshold_expression 'I > 2\s(I)'
_cod_data_source_file d2fd00171c2.cif
_cod_data_source_block compound_1
_cod_depositor_comments 'Adding full bibliography for 1568178--1568180.cif.'
_cod_database_code 1568178
_shelx_shelxl_version_number 2018/3
_shelx_space_group_comment
;
The symmetry employed for this shelxl refinement is uniquely defined
by the following loop, which should always be used as a source of
symmetry information in preference to the above space-group names.
They are only intended as comments.
;

loop_
_space_group_symop_operation_xyz
'x, y, z'
'-x, -y, -z'

loop_
_atom_site_label
_atom_site_type_symbol
_atom_site_fract_x
_atom_site_fract_y
_atom_site_fract_z
_atom_site_U_iso_or_equiv
_atom_site_adp_type
_atom_site_occupancy
_atom_site_site_symmetry_order
_atom_site_calc_flag
_atom_site_refinement_flags_posn
_atom_site_refinement_flags_adp
_atom_site_refinement_flags_occupancy
_atom_site_disorder_assembly
_atom_site_disorder_group
Ni1 Ni 0.29780(2) 0.37021(2) 0.71452(2) 0.01591(8) Uani 1 1 d . . . . .
C1 C 0.15435(17) 0.27189(17) 0.70510(14) 0.0186(4) Uani 1 1 d . . . . .
N1 N 0.44120(14) 0.21211(14) 0.80923(12) 0.0188(3) Uani 1 1 d . . . . .
F1 F 0.43904(10) 0.46716(10) 0.72896(9) 0.0243(3) Uani 1 1 d . . . . .
F3 F 0.03874(12) -0.03902(11) 0.59822(11) 0.0337(3) Uani 1 1 d . . . . .
C3 C 0.04285(19) 0.07639(18) 0.65214(17) 0.0257(4) Uani 1 1 d . . . . .
N3 N 0.19738(14) 0.55116(14) 0.61104(12) 0.0188(3) Uani 1 1 d . . . . .
F2 F 0.22908(11) 0.10331(10) 0.58784(9) 0.0277(3) Uani 1 1 d . . . . .
C2 C 0.14040(17) 0.15286(18) 0.64914(15) 0.0208(4) Uani 1 1 d . . . . .
N2 N 0.34905(14) 0.32935(14) 0.93048(12) 0.0180(3) Uani 1 1 d . . . . .
F5 F -0.13438(11) 0.27680(12) 0.83108(12) 0.0388(3) Uani 1 1 d . . . . .
C5 C -0.04404(18) 0.23461(19) 0.76986(17) 0.0263(4) Uani 1 1 d . . . . .
F4 F -0.14557(12) 0.04394(13) 0.72184(13) 0.0442(4) Uani 1 1 d . . . . .
C4 C -0.05046(19) 0.1173(2) 0.71434(18) 0.0290(5) Uani 1 1 d . . . . .
N4 N 0.27595(14) 0.41222(14) 0.49847(12) 0.0177(3) Uani 1 1 d . . . . .
F6 F 0.05114(10) 0.42324(10) 0.81957(9) 0.0254(3) Uani 1 1 d . . . . .
C6 C 0.05495(17) 0.30796(17) 0.76256(15) 0.0213(4) Uani 1 1 d . . . . .
C9 C 0.42228(17) 0.26537(18) 0.98377(15) 0.0213(4) Uani 1 1 d . . . . .
C8 C 0.48094(18) 0.19211(18) 0.90781(16) 0.0217(4) Uani 1 1 d . . . . .
C7 C 0.36106(16) 0.29753(16) 0.82329(14) 0.0169(4) Uani 1 1 d . . . . .
C10 C 0.48032(18) 0.15743(18) 0.70109(15) 0.0230(4) Uani 1 1 d . . . . .
H10 H 0.427291 0.183553 0.650515 0.028 Uiso 1 1 calc R U . . .
C11 C 0.6033(2) 0.2058(2) 0.68258(19) 0.0371(5) Uani 1 1 d . . . . .
H11A H 0.622647 0.176234 0.609470 0.056 Uiso 1 1 calc R U . . .
H11B H 0.659197 0.180217 0.728839 0.056 Uiso 1 1 calc R U . . .
H11C H 0.605806 0.291738 0.697722 0.056 Uiso 1 1 calc R U . . .
C12 C 0.4658(2) 0.0210(2) 0.67633(19) 0.0361(5) Uani 1 1 d . . . . .
H12A H 0.473112 -0.009486 0.601023 0.054 Uiso 1 1 calc R U . . .
H12B H 0.389406 -0.003657 0.697420 0.054 Uiso 1 1 calc R U . . .
H12C H 0.525748 -0.009835 0.714969 0.054 Uiso 1 1 calc R U . . .
C14 C 0.4328(2) 0.2806(2) 1.10281(16) 0.0294(5) Uani 1 1 d . . . . .
H14A H 0.479860 0.219776 1.119863 0.044 Uiso 1 1 calc R U . . .
H14B H 0.355604 0.273501 1.130832 0.044 Uiso 1 1 calc R U . . .
H14C H 0.469503 0.358093 1.133948 0.044 Uiso 1 1 calc R U . . .
C13 C 0.5732(2) 0.1082(2) 0.92143(18) 0.0322(5) Uani 1 1 d . . . . .
H13A H 0.596931 0.121455 0.995577 0.048 Uiso 1 1 calc R U . . .
H13B H 0.640247 0.122044 0.880417 0.048 Uiso 1 1 calc R U . . .
H13C H 0.541726 0.027119 0.897035 0.048 Uiso 1 1 calc R U . . .
C15 C 0.27144(17) 0.42570(17) 0.97715(15) 0.0199(4) Uani 1 1 d . . . . .
H15 H 0.237574 0.454187 0.916978 0.024 Uiso 1 1 calc R U . . .
C16 C 0.34149(19) 0.53267(19) 1.04688(17) 0.0276(5) Uani 1 1 d . . . . .
H16A H 0.290175 0.596496 1.069544 0.041 Uiso 1 1 calc R U . . .
H16B H 0.403890 0.559240 1.006614 0.041 Uiso 1 1 calc R U . . .
H16C H 0.374544 0.509660 1.108419 0.041 Uiso 1 1 calc R U . . .
C17 C 0.16784(18) 0.3786(2) 1.03308(16) 0.0267(4) Uani 1 1 d . . . . .
H17A H 0.116105 0.441834 1.056779 0.040 Uiso 1 1 calc R U . . .
H17B H 0.196734 0.350521 1.093529 0.040 Uiso 1 1 calc R U . . .
H17C H 0.125443 0.313926 0.984141 0.040 Uiso 1 1 calc R U . . .
C18 C 0.24924(16) 0.44590(16) 0.60273(14) 0.0168(4) Uani 1 1 d . . . . .
C19 C 0.19313(17) 0.58473(18) 0.51214(15) 0.0207(4) Uani 1 1 d . . . . .
C20 C 0.24298(17) 0.49737(18) 0.44155(15) 0.0204(4) Uani 1 1 d . . . . .
C21 C 0.17170(18) 0.62381(17) 0.71715(15) 0.0214(4) Uani 1 1 d . . . . .
H21 H 0.176488 0.570915 0.767553 0.026 Uiso 1 1 calc R U . . .
C22 C 0.2674(2) 0.7237(2) 0.75271(18) 0.0339(5) Uani 1 1 d . . . . .
H22A H 0.254686 0.764635 0.824832 0.051 Uiso 1 1 calc R U . . .
H22B H 0.264731 0.779171 0.706510 0.051 Uiso 1 1 calc R U . . .
H22C H 0.343244 0.690182 0.749225 0.051 Uiso 1 1 calc R U . . .
C23 C 0.0468(2) 0.6672(2) 0.72252(19) 0.0326(5) Uani 1 1 d . . . . .
H23A H 0.026681 0.693088 0.795920 0.049 Uiso 1 1 calc R U . . .
H23B H -0.007823 0.603030 0.687632 0.049 Uiso 1 1 calc R U . . .
H23C H 0.043020 0.732924 0.687370 0.049 Uiso 1 1 calc R U . . .
C24 C 0.1399(2) 0.6949(2) 0.49279(18) 0.0335(5) Uani 1 1 d . . . . .
H24A H 0.156703 0.704163 0.421880 0.050 Uiso 1 1 calc R U . . .
H24B H 0.172729 0.763523 0.543929 0.050 Uiso 1 1 calc R U . . .
H24C H 0.056001 0.687697 0.500121 0.050 Uiso 1 1 calc R U . . .
C25 C 0.2632(2) 0.4886(2) 0.32536(15) 0.0269(4) Uani 1 1 d . . . . .
H25A H 0.229006 0.554205 0.302875 0.040 Uiso 1 1 calc R U . . .
H25B H 0.227227 0.414395 0.284796 0.040 Uiso 1 1 calc R U . . .
H25C H 0.346477 0.491514 0.313792 0.040 Uiso 1 1 calc R U . . .
C26 C 0.33815(18) 0.30256(17) 0.45954(15) 0.0211(4) Uani 1 1 d . . . . .
H26 H 0.343689 0.263375 0.520077 0.025 Uiso 1 1 calc R U . . .
C27 C 0.2679(2) 0.2137(2) 0.37147(17) 0.0322(5) Uani 1 1 d . . . . .
H27A H 0.300699 0.136763 0.361742 0.048 Uiso 1 1 calc R U . . .
H27B H 0.271659 0.241184 0.305974 0.048 Uiso 1 1 calc R U . . .
H27C H 0.187166 0.207018 0.391205 0.048 Uiso 1 1 calc R U . . .
C28 C 0.46527(19) 0.3311(2) 0.43184(19) 0.0313(5) Uani 1 1 d . . . . .
H28A H 0.504579 0.258034 0.411127 0.047 Uiso 1 1 calc R U . . .
H28B H 0.505910 0.381389 0.493141 0.047 Uiso 1 1 calc R U . . .
H28C H 0.465135 0.371866 0.373856 0.047 Uiso 1 1 calc R U . . .
C1_1 C 0.7973(3) -0.0292(2) 1.1128(2) 0.0486(7) Uani 1 1 d . . . . .
H1A_1 H 0.715768 -0.013218 1.122965 0.073 Uiso 1 1 calc R U . . .
H1B_1 H 0.845716 0.029199 1.162945 0.073 Uiso 1 1 calc R U . . .
H1C_1 H 0.810157 -0.107740 1.124047 0.073 Uiso 1 1 calc R U . . .
C2_1 C 0.8288(2) -0.0229(3) 1.0015(3) 0.0547(8) Uani 1 1 d . . . . .
H2A_1 H 0.813431 0.056291 0.991291 0.066 Uiso 1 1 calc R U . . .
H2AB_1 H 0.776489 -0.079872 0.952242 0.066 Uiso 1 1 calc R U . . .
C3_1 C 0.9566(2) -0.0478(3) 0.9709(3) 0.0504(7) Uani 1 1 d . . . . .
H3A_1 H 0.975474 -0.123827 0.986715 0.060 Uiso 1 1 calc R U . . .
H3AB_1 H 0.963301 -0.054464 0.894617 0.060 Uiso 1 1 calc R U . . .

loop_
_atom_site_aniso_label
_atom_site_aniso_U_11
_atom_site_aniso_U_22
_atom_site_aniso_U_33
_atom_site_aniso_U_23
_atom_site_aniso_U_13
_atom_site_aniso_U_12
Ni1 0.01822(14) 0.01413(13) 0.01559(13) 0.00300(9) 0.00096(9) 0.00384(9)
C1 0.0220(9) 0.0182(9) 0.0165(8) 0.0049(7) -0.0022(7) 0.0043(7)
N1 0.0208(8) 0.0162(8) 0.0192(8) 0.0029(6) 0.0001(6) 0.0042(6)
F1 0.0218(6) 0.0249(6) 0.0276(6) 0.0100(5) -0.0021(5) -0.0017(5)
F3 0.0353(7) 0.0161(6) 0.0453(8) -0.0019(5) -0.0021(6) -0.0010(5)
C3 0.0281(11) 0.0160(10) 0.0315(11) 0.0020(8) -0.0053(8) 0.0028(8)
N3 0.0214(8) 0.0178(8) 0.0177(8) 0.0039(6) 0.0011(6) 0.0051(6)
F2 0.0300(6) 0.0202(6) 0.0301(6) -0.0015(5) 0.0071(5) 0.0039(5)
C2 0.0215(10) 0.0203(10) 0.0213(9) 0.0045(8) -0.0005(7) 0.0062(8)
N2 0.0202(8) 0.0169(8) 0.0171(7) 0.0033(6) 0.0009(6) 0.0029(6)
F5 0.0215(6) 0.0335(7) 0.0579(9) 0.0008(6) 0.0113(6) 0.0035(5)
C5 0.0198(10) 0.0256(11) 0.0335(11) 0.0057(9) 0.0020(8) 0.0054(8)
F4 0.0266(7) 0.0304(8) 0.0716(10) 0.0040(7) 0.0039(7) -0.0066(6)
C4 0.0207(10) 0.0255(11) 0.0407(12) 0.0087(9) -0.0031(9) -0.0027(8)
N4 0.0210(8) 0.0162(8) 0.0160(7) 0.0028(6) 0.0017(6) 0.0031(6)
F6 0.0236(6) 0.0187(6) 0.0312(6) -0.0013(5) 0.0030(5) 0.0048(5)
C6 0.0223(10) 0.0166(9) 0.0243(9) 0.0028(7) -0.0033(8) 0.0040(8)
C9 0.0219(10) 0.0218(10) 0.0212(9) 0.0072(8) -0.0028(7) 0.0001(8)
C8 0.0231(10) 0.0185(10) 0.0242(10) 0.0069(8) -0.0041(8) 0.0010(8)
C7 0.0164(9) 0.0145(9) 0.0195(9) 0.0025(7) 0.0018(7) 0.0018(7)
C10 0.0255(10) 0.0218(10) 0.0210(9) 0.0010(8) 0.0036(8) 0.0090(8)
C11 0.0288(12) 0.0479(15) 0.0342(12) 0.0060(11) 0.0090(10) 0.0070(11)
C12 0.0508(15) 0.0216(11) 0.0338(12) -0.0013(9) 0.0017(10) 0.0136(10)
C14 0.0333(12) 0.0349(12) 0.0218(10) 0.0097(9) -0.0032(8) 0.0047(9)
C13 0.0329(12) 0.0321(12) 0.0345(12) 0.0114(10) -0.0032(9) 0.0125(10)
C15 0.0205(9) 0.0180(9) 0.0199(9) 0.0004(7) 0.0024(7) 0.0048(8)
C16 0.0269(11) 0.0200(10) 0.0328(11) -0.0018(9) 0.0023(9) 0.0036(8)
C17 0.0245(11) 0.0315(12) 0.0231(10) 0.0032(8) 0.0051(8) 0.0010(9)
C18 0.0163(9) 0.0155(9) 0.0178(9) 0.0015(7) 0.0006(7) 0.0020(7)
C19 0.0213(10) 0.0207(10) 0.0212(9) 0.0069(8) -0.0017(7) 0.0040(8)
C20 0.0218(10) 0.0213(10) 0.0190(9) 0.0065(7) -0.0008(7) 0.0023(8)
C21 0.0264(10) 0.0184(10) 0.0191(9) 0.0018(7) 0.0044(8) 0.0074(8)
C22 0.0377(13) 0.0296(12) 0.0297(11) -0.0039(9) 0.0013(9) 0.0024(10)
C23 0.0285(12) 0.0332(12) 0.0361(12) 0.0046(10) 0.0097(9) 0.0124(10)
C24 0.0408(13) 0.0340(12) 0.0318(11) 0.0162(10) 0.0038(10) 0.0178(10)
C25 0.0314(11) 0.0312(11) 0.0192(9) 0.0075(8) 0.0001(8) 0.0032(9)
C26 0.0270(10) 0.0162(9) 0.0197(9) 0.0014(7) 0.0050(8) 0.0053(8)
C27 0.0432(13) 0.0209(11) 0.0284(11) -0.0031(9) 0.0005(10) -0.0002(9)
C28 0.0271(11) 0.0237(11) 0.0434(13) 0.0058(9) 0.0088(9) 0.0082(9)
C1_1 0.0482(16) 0.0327(14) 0.0655(18) 0.0146(13) -0.0067(13) -0.0045(12)
C2_1 0.0311(14) 0.0569(18) 0.086(2) 0.0375(17) 0.0062(14) 0.0026(12)
C3_1 0.0431(15) 0.0442(16) 0.0647(18) 0.0140(14) 0.0018(13) 0.0030(12)

loop_
_atom_type_symbol
_atom_type_description
_atom_type_scat_dispersion_real
_atom_type_scat_dispersion_imag
_atom_type_scat_source
C C 0.0033 0.0016 'International Tables Vol C Tables 4.2.6.8 and 6.1.1.4'
H H 0.0000 0.0000 'International Tables Vol C Tables 4.2.6.8 and 6.1.1.4'
N N 0.0061 0.0033 'International Tables Vol C Tables 4.2.6.8 and 6.1.1.4'
F F 0.0171 0.0103 'International Tables Vol C Tables 4.2.6.8 and 6.1.1.4'
Ni Ni 0.3393 1.1124 'International Tables Vol C Tables 4.2.6.8 and 6.1.1.4'

loop_
_geom_angle_atom_site_label_1
_geom_angle_atom_site_label_2
_geom_angle_atom_site_label_3
_geom_angle
_geom_angle_site_symmetry_1
_geom_angle_site_symmetry_3
_geom_angle_publ_flag
F1 Ni1 C1 178.00(6) . . ?
F1 Ni1 C18 87.88(7) . . ?
C1 Ni1 C18 93.77(8) . . ?
F1 Ni1 C7 87.44(7) . . ?
C1 Ni1 C7 90.95(8) . . ?
C18 Ni1 C7 174.75(8) . . ?
C6 C1 C2 111.97(18) . . ?
C6 C1 Ni1 123.27(14) . . ?
C2 C1 Ni1 124.47(14) . . ?
C7 N1 C8 110.89(15) . . ?
C7 N1 C10 120.88(16) . . ?
C8 N1 C10 128.15(16) . . ?
F3 C3 C2 121.14(19) . . ?
F3 C3 C4 119.32(19) . . ?
C2 C3 C4 119.49(19) . . ?
C18 N3 C19 110.94(15) . . ?
C18 N3 C21 120.29(15) . . ?
C19 N3 C21 127.90(16) . . ?
F2 C2 C3 115.10(17) . . ?
F2 C2 C1 119.68(17) . . ?
C3 C2 C1 125.20(18) . . ?
C7 N2 C9 110.95(16) . . ?
C7 N2 C15 120.60(16) . . ?
C9 N2 C15 128.35(16) . . ?
F5 C5 C4 119.63(19) . . ?
F5 C5 C6 120.78(19) . . ?
C4 C5 C6 119.59(19) . . ?
F4 C4 C5 120.4(2) . . ?
F4 C4 C3 121.1(2) . . ?
C5 C4 C3 118.53(19) . . ?
C18 N4 C20 110.89(16) . . ?
C18 N4 C26 120.76(15) . . ?
C20 N4 C26 128.24(15) . . ?
F6 C6 C5 114.66(17) . . ?
F6 C6 C1 120.19(17) . . ?
C5 C6 C1 125.13(18) . . ?
C8 C9 N2 106.80(16) . . ?
C8 C9 C14 128.32(19) . . ?
N2 C9 C14 124.87(18) . . ?
C9 C8 N1 106.38(17) . . ?
C9 C8 C13 128.84(19) . . ?
N1 C8 C13 124.75(18) . . ?
N2 C7 N1 104.97(16) . . ?
N2 C7 Ni1 128.39(14) . . ?
N1 C7 Ni1 126.12(13) . . ?
N1 C10 C11 111.27(17) . . ?
N1 C10 C12 112.50(17) . . ?
C11 C10 C12 113.72(19) . . ?
N1 C10 H10 106.2 . . ?
C11 C10 H10 106.2 . . ?
C12 C10 H10 106.2 . . ?
C10 C11 H11A 109.5 . . ?
C10 C11 H11B 109.5 . . ?
H11A C11 H11B 109.5 . . ?
C10 C11 H11C 109.5 . . ?
H11A C11 H11C 109.5 . . ?
H11B C11 H11C 109.5 . . ?
C10 C12 H12A 109.5 . . ?
C10 C12 H12B 109.5 . . ?
H12A C12 H12B 109.5 . . ?
C10 C12 H12C 109.5 . . ?
H12A C12 H12C 109.5 . . ?
H12B C12 H12C 109.5 . . ?
C9 C14 H14A 109.5 . . ?
C9 C14 H14B 109.5 . . ?
H14A C14 H14B 109.5 . . ?
C9 C14 H14C 109.5 . . ?
H14A C14 H14C 109.5 . . ?
H14B C14 H14C 109.5 . . ?
C8 C13 H13A 109.5 . . ?
C8 C13 H13B 109.5 . . ?
H13A C13 H13B 109.5 . . ?
C8 C13 H13C 109.5 . . ?
H13A C13 H13C 109.5 . . ?
H13B C13 H13C 109.5 . . ?
N2 C15 C16 111.63(16) . . ?
N2 C15 C17 111.90(16) . . ?
C16 C15 C17 113.57(16) . . ?
N2 C15 H15 106.4 . . ?
C16 C15 H15 106.4 . . ?
C17 C15 H15 106.4 . . ?
C15 C16 H16A 109.5 . . ?
C15 C16 H16B 109.5 . . ?
H16A C16 H16B 109.5 . . ?
C15 C16 H16C 109.5 . . ?
H16A C16 H16C 109.5 . . ?
H16B C16 H16C 109.5 . . ?
C15 C17 H17A 109.5 . . ?
C15 C17 H17B 109.5 . . ?
H17A C17 H17B 109.5 . . ?
C15 C17 H17C 109.5 . . ?
H17A C17 H17C 109.5 . . ?
H17B C17 H17C 109.5 . . ?
N4 C18 N3 105.10(16) . . ?
N4 C18 Ni1 125.66(14) . . ?
N3 C18 Ni1 128.63(13) . . ?
C20 C19 N3 106.35(17) . . ?
C20 C19 C24 128.84(18) . . ?
N3 C19 C24 124.79(17) . . ?
C19 C20 N4 106.70(16) . . ?
C19 C20 C25 129.02(19) . . ?
N4 C20 C25 124.27(17) . . ?
N3 C21 C22 110.20(16) . . ?
N3 C21 C23 112.89(17) . . ?
C22 C21 C23 113.73(18) . . ?
N3 C21 H21 106.5 . . ?
C22 C21 H21 106.5 . . ?
C23 C21 H21 106.5 . . ?
C21 C22 H22A 109.5 . . ?
C21 C22 H22B 109.5 . . ?
H22A C22 H22B 109.5 . . ?
C21 C22 H22C 109.5 . . ?
H22A C22 H22C 109.5 . . ?
H22B C22 H22C 109.5 . . ?
C21 C23 H23A 109.5 . . ?
C21 C23 H23B 109.5 . . ?
H23A C23 H23B 109.5 . . ?
C21 C23 H23C 109.5 . . ?
H23A C23 H23C 109.5 . . ?
H23B C23 H23C 109.5 . . ?
C19 C24 H24A 109.5 . . ?
C19 C24 H24B 109.5 . . ?
H24A C24 H24B 109.5 . . ?
C19 C24 H24C 109.5 . . ?
H24A C24 H24C 109.5 . . ?
H24B C24 H24C 109.5 . . ?
C20 C25 H25A 109.5 . . ?
C20 C25 H25B 109.5 . . ?
H25A C25 H25B 109.5 . . ?
C20 C25 H25C 109.5 . . ?
H25A C25 H25C 109.5 . . ?
H25B C25 H25C 109.5 . . ?
N4 C26 C27 112.42(17) . . ?
N4 C26 C28 111.70(16) . . ?
C27 C26 C28 114.27(17) . . ?
N4 C26 H26 105.9 . . ?
C27 C26 H26 105.9 . . ?
C28 C26 H26 105.9 . . ?
C26 C27 H27A 109.5 . . ?
C26 C27 H27B 109.5 . . ?
H27A C27 H27B 109.5 . . ?
C26 C27 H27C 109.5 . . ?
H27A C27 H27C 109.5 . . ?
H27B C27 H27C 109.5 . . ?
C26 C28 H28A 109.5 . . ?
C26 C28 H28B 109.5 . . ?
H28A C28 H28B 109.5 . . ?
C26 C28 H28C 109.5 . . ?
H28A C28 H28C 109.5 . . ?
H28B C28 H28C 109.5 . . ?
C2_1 C1_1 H1A_1 109.5 . . ?
C2_1 C1_1 H1B_1 109.5 . . ?
H1A_1 C1_1 H1B_1 109.5 . . ?
C2_1 C1_1 H1C_1 109.5 . . ?
H1A_1 C1_1 H1C_1 109.5 . . ?
H1B_1 C1_1 H1C_1 109.5 . . ?
C1_1 C2_1 C3_1 116.5(3) . . ?
C1_1 C2_1 H2A_1 108.2 . . ?
C3_1 C2_1 H2A_1 108.2 . . ?
C1_1 C2_1 H2AB_1 108.2 . . ?
C3_1 C2_1 H2AB_1 108.2 . . ?
H2A_1 C2_1 H2AB_1 107.3 . . ?
C3_1 C3_1 C2_1 112.5(3) 2_757 . ?
C3_1 C3_1 H3A_1 109.1 2_757 . ?
C2_1 C3_1 H3A_1 109.1 . . ?
C3_1 C3_1 H3AB_1 109.1 2_757 . ?
C2_1 C3_1 H3AB_1 109.1 . . ?
H3A_1 C3_1 H3AB_1 107.8 . . ?

loop_
_geom_bond_atom_site_label_1
_geom_bond_atom_site_label_2
_geom_bond_distance
_geom_bond_site_symmetry_2
_geom_bond_publ_flag
Ni1 F1 1.8824(11) . ?
Ni1 C1 1.915(2) . ?
Ni1 C18 1.9158(19) . ?
Ni1 C7 1.9190(19) . ?
C1 C6 1.394(3) . ?
C1 C2 1.396(3) . ?
N1 C7 1.360(2) . ?
N1 C8 1.403(2) . ?
N1 C10 1.481(2) . ?
F3 C3 1.351(2) . ?
C3 C2 1.381(3) . ?
C3 C4 1.381(3) . ?
N3 C18 1.356(2) . ?
N3 C19 1.403(2) . ?
N3 C21 1.477(2) . ?
F2 C2 1.363(2) . ?
N2 C7 1.355(2) . ?
N2 C9 1.399(3) . ?
N2 C15 1.483(2) . ?
F5 C5 1.352(2) . ?
C5 C4 1.376(3) . ?
C5 C6 1.383(3) . ?
F4 C4 1.350(3) . ?
N4 C18 1.354(2) . ?
N4 C20 1.401(2) . ?
N4 C26 1.473(2) . ?
F6 C6 1.368(2) . ?
C9 C8 1.354(3) . ?
C9 C14 1.500(3) . ?
C8 C13 1.493(3) . ?
C10 C11 1.517(3) . ?
C10 C12 1.526(3) . ?
C10 H10 0.9800 . ?
C11 H11A 0.9600 . ?
C11 H11B 0.9600 . ?
C11 H11C 0.9600 . ?
C12 H12A 0.9600 . ?
C12 H12B 0.9600 . ?
C12 H12C 0.9600 . ?
C14 H14A 0.9600 . ?
C14 H14B 0.9600 . ?
C14 H14C 0.9600 . ?
C13 H13A 0.9600 . ?
C13 H13B 0.9600 . ?
C13 H13C 0.9600 . ?
C15 C16 1.524(3) . ?
C15 C17 1.524(3) . ?
C15 H15 0.9800 . ?
C16 H16A 0.9600 . ?
C16 H16B 0.9600 . ?
C16 H16C 0.9600 . ?
C17 H17A 0.9600 . ?
C17 H17B 0.9600 . ?
C17 H17C 0.9600 . ?
C19 C20 1.354(3) . ?
C19 C24 1.495(3) . ?
C20 C25 1.495(3) . ?
C21 C22 1.521(3) . ?
C21 C23 1.527(3) . ?
C21 H21 0.9800 . ?
C22 H22A 0.9600 . ?
C22 H22B 0.9600 . ?
C22 H22C 0.9600 . ?
C23 H23A 0.9600 . ?
C23 H23B 0.9600 . ?
C23 H23C 0.9600 . ?
C24 H24A 0.9600 . ?
C24 H24B 0.9600 . ?
C24 H24C 0.9600 . ?
C25 H25A 0.9600 . ?
C25 H25B 0.9600 . ?
C25 H25C 0.9600 . ?
C26 C27 1.524(3) . ?
C26 C28 1.529(3) . ?
C26 H26 0.9800 . ?
C27 H27A 0.9600 . ?
C27 H27B 0.9600 . ?
C27 H27C 0.9600 . ?
C28 H28A 0.9600 . ?
C28 H28B 0.9600 . ?
C28 H28C 0.9600 . ?
C1_1 C2_1 1.494(4) . ?
C1_1 H1A_1 0.9600 . ?
C1_1 H1B_1 0.9600 . ?
C1_1 H1C_1 0.9600 . ?
C2_1 C3_1 1.537(4) . ?
C2_1 H2A_1 0.9700 . ?
C2_1 H2AB_1 0.9700 . ?
C3_1 C3_1 1.492(6) 2_757 ?
C3_1 H3A_1 0.9700 . ?
C3_1 H3AB_1 0.9700 . ?
